data_2017128
loop_
_publ_author_name
'Chiarella, Gina M.'
'Melgarejo, Doris Y.'
'Fackler Jr, John P.'

_publ_section_title
;The neutral cluster
 amminehexa-\m~2~-chlorido-\m~4~-oxido-tris(1,4,6-triazabicyclo[3.3.0]oct-4-ene)tetracopper(II)
;
_journal_coeditor_code FA3183
_journal_issue 6
_journal_name_full 'Acta Crystallographica Section C'
_journal_page_first m228
_journal_page_last m230
_journal_paper_doi 10.1107/S0108270109015054
_journal_volume 65
_journal_year 2009
_chemical_formula_iupac '[Cu4 Cl6 O (C5 H9 N3)3 (N H3)]'
_chemical_formula_moiety 'C15 H30 Cl6 Cu4 N10 O'
_chemical_formula_sum 'C15 H30 Cl6 Cu4 N10 O'
_chemical_formula_weight 833.35
_chemical_name_systematic
;
amminehexa-\m~2~-chlorido-\m~4~-oxido-tris(1,4,6-triazabicyclo[3.3.0]oct-4-
ene)tetracopper(II)
;
_space_group_IT_number 146
_symmetry_cell_setting trigonal
_symmetry_space_group_name_Hall 'R 3'
_symmetry_space_group_name_H-M 'R 3 :H'
_atom_sites_solution_hydrogens geom
_atom_sites_solution_primary direct
_atom_sites_solution_secondary difmap
_audit_creation_method SHELXL-97
_cell_angle_alpha 90.00
_cell_angle_beta 90.00
_cell_angle_gamma 120.00
_cell_formula_units_Z 3
_cell_length_a 17.548(9)
_cell_length_b 17.548(9)
_cell_length_c 7.898(4)
_cell_measurement_reflns_used 2221
_cell_measurement_temperature 110(2)
_cell_measurement_theta_max 25.01
_cell_measurement_theta_min 2.32
_cell_volume 2106.2(19)
_computing_cell_refinement 'APEX2 (Bruker--Nonius, 2008)'
_computing_data_collection 'APEX2 (Bruker--Nonius, 2008)'
_computing_data_reduction 'APEX2 (Bruker--Nonius, 2008)'
_computing_molecular_graphics 'X-SEED (Barbour, 2001)'
_computing_publication_material 'SHELXTL (Sheldrick, 2008)'
_computing_structure_refinement 'SHELXS97 (Sheldrick, 2008)'
_computing_structure_solution 'SHELXS97 (Sheldrick, 2008)'
_diffrn_ambient_temperature 110(2)
_diffrn_measured_fraction_theta_full 0.998
_diffrn_measured_fraction_theta_max 0.998
_diffrn_measurement_device_type 'Bruker APEXII'
_diffrn_measurement_method 'omega scans'
_diffrn_radiation_monochromator graphite
_diffrn_radiation_source 'fine-focus sealed tube'
_diffrn_radiation_type MoK\a
_diffrn_radiation_wavelength 0.71073
_diffrn_reflns_av_R_equivalents 0.0610
_diffrn_reflns_av_sigmaI/netI 0.0622
_diffrn_reflns_limit_h_max 22
_diffrn_reflns_limit_h_min -21
_diffrn_reflns_limit_k_max 21
_diffrn_reflns_limit_k_min -21
_diffrn_reflns_limit_l_max 9
_diffrn_reflns_limit_l_min -9
_diffrn_reflns_number 6295
_diffrn_reflns_theta_full 26.70
_diffrn_reflns_theta_max 26.70
_diffrn_reflns_theta_min 2.32
_diffrn_standards_decay_% 0
_diffrn_standards_interval_count 0
_diffrn_standards_interval_time 0
_diffrn_standards_number 0
_exptl_absorpt_coefficient_mu 3.590
_exptl_absorpt_correction_T_max 0.8107
_exptl_absorpt_correction_T_min 0.6956
_exptl_absorpt_correction_type multi-scan
_exptl_absorpt_process_details '(SADABS; Sheldrick, 2006)'
_exptl_crystal_colour orange
_exptl_crystal_density_diffrn 1.971
_exptl_crystal_density_method 'not measured'
_exptl_crystal_description block
_exptl_crystal_F_000 1248
_exptl_crystal_size_max 0.11
_exptl_crystal_size_mid 0.08
_exptl_crystal_size_min 0.06
_refine_diff_density_max 0.416
_refine_diff_density_min -0.307
_refine_ls_abs_structure_details 'Flack (1983), 983 Friedel pairs'
_refine_ls_abs_structure_Flack -0.019(19)
_refine_ls_extinction_method none
_refine_ls_goodness_of_fit_ref 0.935
_refine_ls_hydrogen_treatment constr
_refine_ls_matrix_type full
_refine_ls_number_parameters 109
_refine_ls_number_reflns 1972
_refine_ls_number_restraints 1
_refine_ls_restrained_S_all 0.935
_refine_ls_R_factor_all 0.0373
_refine_ls_R_factor_gt 0.0325
_refine_ls_shift/su_max 0.000
_refine_ls_shift/su_mean 0.000
_refine_ls_structure_factor_coef Fsqd
_refine_ls_weighting_details 'calc w=1/[\s^2^(Fo^2^)+(0.0255P)^2^+0.0000P] where P=(Fo^2^+2Fc^2^)/3'
_refine_ls_weighting_scheme calc
_refine_ls_wR_factor_gt 0.0615
_refine_ls_wR_factor_ref 0.0628
_reflns_number_gt 1772
_reflns_number_total 1972
_reflns_threshold_expression I>2\s(I)
_cod_data_source_file fa3183.cif
_cod_data_source_block I
_cod_original_cell_volume 2106.2(17)
_cod_original_sg_symbol_Hall R3
_cod_original_sg_symbol_H-M R3
_cod_database_code 2017128
_cod_database_fobs_code 2017128

loop_
_symmetry_equiv_pos_as_xyz
'x, y, z'
'-y, x-y, z'
'-x+y, -x, z'
'x+2/3, y+1/3, z+1/3'
'-y+2/3, x-y+1/3, z+1/3'
'-x+y+2/3, -x+1/3, z+1/3'
'x+1/3, y+2/3, z+2/3'
'-y+1/3, x-y+2/3, z+2/3'
'-x+y+1/3, -x+2/3, z+2/3'

loop_
_atom_site_type_symbol
_atom_site_label
_atom_site_fract_x
_atom_site_fract_y
_atom_site_fract_z
_atom_site_U_iso_or_equiv
_atom_site_adp_type
_atom_site_calc_flag
_atom_site_refinement_flags
_atom_site_occupancy
_atom_site_disorder_assembly
_atom_site_disorder_group
Cu Cu1 0.72127(3) 0.26784(3) 0.35495(6) 0.01685(14) Uani d . 1 . .
Cu Cu2 0.6667 0.3333 0.04015(11) 0.0178(2) Uani d S 1 . .
Cl Cl1 0.58657(7) 0.17217(7) 0.49138(13) 0.0202(2) Uani d . 1 . .
Cl Cl2 0.75559(8) 0.26465(8) 0.06120(13) 0.0223(3) Uani d . 1 . .
O O1 0.6667 0.3333 0.2827(6) 0.0133(11) Uani d S 1 . .
N N1 0.7872(2) 0.2140(2) 0.4352(5) 0.0205(9) Uani d . 1 . .
N N2 0.8474(3) 0.1481(3) 0.5876(5) 0.0217(9) Uani d . 1 . .
N N3 0.7198(3) 0.1269(3) 0.6852(5) 0.0275(10) Uani d . 1 . .
H H3 0.6700 0.1251 0.6886 0.033 Uiso d R 1 . .
N N4 0.6667 0.3333 -0.2058(9) 0.0301(17) Uani d S 1 . .
H H4A 0.6356 0.3575 -0.2434 0.036 Uiso d PR 0.33333 . .
H H4B 0.6427 0.2784 -0.2434 0.036 Uiso d PR 0.33333 . .
H H4C 0.7217 0.3645 -0.2434 0.036 Uiso d PR 0.33333 . .
C C1 0.7794(3) 0.1647(3) 0.5622(6) 0.0192(10) Uani d . 1 . .
C C2 0.8745(3) 0.2400(3) 0.3603(6) 0.0244(11) Uani d . 1 . .
H H2A 0.9063 0.3024 0.3339 0.029 Uiso calc R 1 . .
H H2B 0.8681 0.2070 0.2577 0.029 Uiso calc R 1 . .
C C3 0.9227(3) 0.2181(3) 0.4981(6) 0.0244(11) Uani d . 1 . .
H H3A 0.9599 0.1973 0.4497 0.029 Uiso calc R 1 . .
H H3B 0.9577 0.2681 0.5711 0.029 Uiso calc R 1 . .
C C4 0.8473(3) 0.1284(4) 0.7683(6) 0.0296(12) Uani d . 1 . .
H H4D 0.8839 0.1813 0.8332 0.035 Uiso calc R 1 . .
H H4E 0.8673 0.0865 0.7866 0.035 Uiso calc R 1 . .
C C5 0.7509(3) 0.0892(3) 0.8126(6) 0.0295(12) Uani d . 1 . .
H H5A 0.7200 0.0255 0.8049 0.035 Uiso calc R 1 . .
H H5B 0.7436 0.1061 0.9257 0.035 Uiso calc R 1 . .

loop_
_atom_site_aniso_label
_atom_site_aniso_U_11
_atom_site_aniso_U_22
_atom_site_aniso_U_33
_atom_site_aniso_U_12
_atom_site_aniso_U_13
_atom_site_aniso_U_23
Cu1 0.0177(3) 0.0186(3) 0.0170(3) 0.0112(3) 0.0020(2) 0.0030(2)
Cu2 0.0204(4) 0.0204(4) 0.0125(5) 0.01021(18) 0.000 0.000
Cl1 0.0175(6) 0.0194(6) 0.0221(6) 0.0081(5) 0.0028(4) 0.0062(5)
Cl2 0.0267(6) 0.0278(7) 0.0176(6) 0.0175(6) 0.0027(5) -0.0010(5)
O1 0.0143(16) 0.0143(16) 0.011(3) 0.0071(8) 0.000 0.000
N1 0.023(2) 0.021(2) 0.022(2) 0.0147(19) 0.0050(17) 0.0057(17)
N2 0.030(2) 0.026(2) 0.018(2) 0.021(2) -0.0005(17) 0.0023(17)
N3 0.028(2) 0.037(3) 0.024(2) 0.021(2) 0.0066(17) 0.0115(18)
N4 0.033(3) 0.033(3) 0.024(4) 0.0167(13) 0.000 0.000
C1 0.026(3) 0.017(3) 0.019(2) 0.014(2) 0.000(2) -0.0025(19)
C2 0.029(3) 0.025(3) 0.027(3) 0.020(2) 0.005(2) 0.006(2)
C3 0.022(3) 0.024(3) 0.031(3) 0.014(2) -0.003(2) -0.002(2)
C4 0.036(3) 0.035(3) 0.024(3) 0.023(3) -0.004(2) 0.000(2)
C5 0.041(3) 0.029(3) 0.025(3) 0.022(3) 0.003(2) 0.004(2)

loop_
_atom_type_symbol
_atom_type_description
_atom_type_scat_dispersion_real
_atom_type_scat_dispersion_imag
_atom_type_scat_source
C C 0.0033 0.0016 'International Tables Vol C Tables 4.2.6.8 and 6.1.1.4'
H H 0.0000 0.0000 'International Tables Vol C Tables 4.2.6.8 and 6.1.1.4'
Cl Cl 0.1484 0.1585 'International Tables Vol C Tables 4.2.6.8 and 6.1.1.4'
Cu Cu 0.3201 1.2651 'International Tables Vol C Tables 4.2.6.8 and 6.1.1.4'
N N 0.0061 0.0033 'International Tables Vol C Tables 4.2.6.8 and 6.1.1.4'
O O 0.0106 0.0060 'International Tables Vol C Tables 4.2.6.8 and 6.1.1.4'

loop_
_geom_angle_atom_site_label_1
_geom_angle_atom_site_label_2
_geom_angle_atom_site_label_3
_geom_angle_site_symmetry_1
_geom_angle_site_symmetry_3
_geom_angle
_geom_angle_publ_flag
O1 Cu1 N1 . . 173.71(13) ?
O1 Cu1 Cl1 . . 86.53(8) ?
N1 Cu1 Cl1 . . 97.69(11) ?
O1 Cu1 Cl2 . . 86.14(15) ?
N1 Cu1 Cl2 . . 95.00(12) ?
Cl1 Cu1 Cl2 . . 126.57(5) y
O1 Cu1 Cl1 . 2_655 81.65(8) ?
N1 Cu1 Cl1 . 2_655 92.19(12) ?
Cl1 Cu1 Cl1 . 2_655 119.56(6) y
Cl2 Cu1 Cl1 . 2_655 111.49(5) y
O1 Cu2 N4 . . 180.0000(10) ?
O1 Cu2 Cl2 . . 86.04(3) ?
N4 Cu2 Cl2 . . 93.96(3) ?
Cl2 Cu2 Cl2 . 2_655 119.528(8) y
Cu1 Cl1 Cu1 . 3_665 80.23(4) ?
Cu1 Cl2 Cu2 . . 79.77(4) ?
Cu1 O1 Cu1 . 2_655 111.51(14) ?
Cu1 O1 Cu2 . . 107.34(15) ?
C1 N1 C2 . . 105.3(4) ?
C1 N1 Cu1 . . 134.2(3) ?
C2 N1 Cu1 . . 119.8(3) ?
C1 N2 C3 . . 105.5(3) ?
C1 N2 C4 . . 107.0(4) ?
C3 N2 C4 . . 124.2(4) ?
C1 N3 C5 . . 110.6(4) ?
C1 N3 H3 . . 124.7 ?
C5 N3 H3 . . 124.7 ?
Cu2 N4 H4A . . 109.4 ?
Cu2 N4 H4B . . 109.5 ?
H4A N4 H4B . . 109.5 ?
Cu2 N4 H4C . . 109.5 ?
H4A N4 H4C . . 109.3 ?
H4B N4 H4C . . 109.6 ?
N1 C1 N3 . . 134.0(4) ?
N1 C1 N2 . . 116.4(4) ?
N3 C1 N2 . . 109.5(4) ?
N1 C2 C3 . . 104.6(4) ?
N1 C2 H2A . . 110.8 ?
C3 C2 H2A . . 110.8 ?
N1 C2 H2B . . 110.8 ?
C3 C2 H2B . . 110.8 ?
H2A C2 H2B . . 108.9 ?
N2 C3 C2 . . 100.0(4) ?
N2 C3 H3A . . 111.8 ?
C2 C3 H3A . . 111.8 ?
N2 C3 H3B . . 111.8 ?
C2 C3 H3B . . 111.8 ?
H3A C3 H3B . . 109.5 ?
N2 C4 C5 . . 101.6(4) ?
N2 C4 H4D . . 111.5 ?
C5 C4 H4D . . 111.5 ?
N2 C4 H4E . . 111.5 ?
C5 C4 H4E . . 111.5 ?
H4D C4 H4E . . 109.3 ?
N3 C5 C4 . . 102.8(4) ?
N3 C5 H5A . . 111.2 ?
C4 C5 H5A . . 111.2 ?
N3 C5 H5B . . 111.2 ?
C4 C5 H5B . . 111.2 ?
H5A C5 H5B . . 109.1 ?

loop_
_geom_bond_atom_site_label_1
_geom_bond_atom_site_label_2
_geom_bond_site_symmetry_2
_geom_bond_distance
_geom_bond_publ_flag
Cu1 O1 . 1.9146(18) y
Cu1 N1 . 1.930(4) y
Cu1 Cl1 . 2.3660(15) y
Cu1 Cl2 . 2.4046(16) y
Cu1 Cl1 2_655 2.5423(16) y
Cu2 O1 . 1.916(5) y
Cu2 N4 . 1.943(7) y
Cu2 Cl2 . 2.4075(16) y
N1 C1 . 1.286(6) ?
N1 C2 . 1.486(6) ?
N2 C1 . 1.377(6) ?
N2 C3 . 1.460(6) ?
N2 C4 . 1.468(6) ?
N3 C1 . 1.336(6) ?
N3 C5 . 1.452(6) ?
N3 H3 . 0.8600 ?
N4 H4A . 0.8913 ?
N4 H4B . 0.8885 ?
N4 H4C . 0.8902 ?
C2 C3 . 1.540(6) ?
C2 H2A . 0.9700 ?
C2 H2B . 0.9700 ?
C3 H3A . 0.9700 ?
C3 H3B . 0.9700 ?
C4 C5 . 1.516(7) ?
C4 H4D . 0.9700 ?
C4 H4E . 0.9700 ?
C5 H5A . 0.9700 ?
C5 H5B . 0.9700 ?

loop_
_geom_hbond_atom_site_label_D
_geom_hbond_atom_site_label_H
_geom_hbond_atom_site_label_A
_geom_hbond_site_symmetry_A
_geom_hbond_distance_DH
_geom_hbond_distance_HA
_geom_hbond_distance_DA
_geom_hbond_angle_DHA
N3 H3 Cl1 . 0.86 2.54 3.210(4) 135.3
N4 H4B Cl1 1_554 0.89 2.64 3.423(5) 146.8

loop_
_geom_torsion_atom_site_label_1
_geom_torsion_atom_site_label_2
_geom_torsion_atom_site_label_3
_geom_torsion_atom_site_label_4
_geom_torsion_site_symmetry_1
_geom_torsion_site_symmetry_2
_geom_torsion_site_symmetry_3
_geom_torsion_site_symmetry_4
_geom_torsion
_geom_torsion_publ_flag
O1 Cu1 Cl1 Cu1 . . . 3_665 1.77(13) ?
N1 Cu1 Cl1 Cu1 . . . 3_665 177.07(12) ?
Cl2 Cu1 Cl1 Cu1 . . . 3_665 -80.82(6) ?
Cl1 Cu1 Cl1 Cu1 2_655 . . 3_665 80.14(5) ?
O1 Cu1 Cl2 Cu2 . . . . -5.58(3) ?
N1 Cu1 Cl2 Cu2 . . . . -179.38(11) ?
Cl1 Cu1 Cl2 Cu2 . . . . 77.20(5) ?
Cl1 Cu1 Cl2 Cu2 2_655 . . . -85.04(4) ?
O1 Cu2 Cl2 Cu1 . . . . 5.58(3) ?
N4 Cu2 Cl2 Cu1 . . . . -174.42(3) ?
Cl2 Cu2 Cl2 Cu1 3_665 . . . -77.60(6) ?
Cl2 Cu2 Cl2 Cu1 2_655 . . . 88.76(6) ?
Cl1 Cu1 O1 Cu1 . . . 2_655 122.9(2) ?
Cl2 Cu1 O1 Cu1 . . . 2_655 -110.1(2) ?
Cl1 Cu1 O1 Cu1 2_655 . . 2_655 2.34(18) ?
Cl1 Cu1 O1 Cu1 . . . 3_665 -2.49(19) ?
Cl2 Cu1 O1 Cu1 . . . 3_665 124.55(19) ?
Cl1 Cu1 O1 Cu1 2_655 . . 3_665 -123.0(2) ?
Cl1 Cu1 O1 Cu2 . . . . -119.80(3) ?
Cl2 Cu1 O1 Cu2 . . . . 7.24(3) ?
Cl1 Cu1 O1 Cu2 2_655 . . . 119.64(4) ?
Cl2 Cu2 O1 Cu1 . . . . -7.24(3) ?
Cl2 Cu2 O1 Cu1 3_665 . . . 112.76(3) ?
Cl2 Cu2 O1 Cu1 2_655 . . . -127.24(3) ?
Cl2 Cu2 O1 Cu1 . . . 2_655 112.76(3) ?
Cl2 Cu2 O1 Cu1 3_665 . . 2_655 -127.24(3) ?
Cl2 Cu2 O1 Cu1 2_655 . . 2_655 -7.24(3) ?
Cl2 Cu2 O1 Cu1 . . . 3_665 -127.24(3) ?
Cl2 Cu2 O1 Cu1 3_665 . . 3_665 -7.24(3) ?
Cl2 Cu2 O1 Cu1 2_655 . . 3_665 112.76(3) ?
Cl1 Cu1 N1 C1 . . . . -22.1(5) ?
Cl2 Cu1 N1 C1 . . . . -150.1(5) ?
Cl1 Cu1 N1 C1 2_655 . . . 98.1(5) ?
Cl1 Cu1 N1 C2 . . . . 169.0(3) ?
Cl2 Cu1 N1 C2 . . . . 41.0(3) ?
Cl1 Cu1 N1 C2 2_655 . . . -70.8(3) ?
C2 N1 C1 N3 . . . . 174.2(5) ?
Cu1 N1 C1 N3 . . . . 4.2(9) ?
C2 N1 C1 N2 . . . . -2.3(6) ?
Cu1 N1 C1 N2 . . . . -172.3(3) ?
C5 N3 C1 N1 . . . . -170.8(5) ?
C5 N3 C1 N2 . . . . 5.9(5) ?
C3 N2 C1 N1 . . . . 20.5(6) ?
C4 N2 C1 N1 . . . . 154.5(4) ?
C3 N2 C1 N3 . . . . -156.9(4) ?
C4 N2 C1 N3 . . . . -22.8(5) ?
C1 N1 C2 C3 . . . . -15.7(5) ?
Cu1 N1 C2 C3 . . . . 156.0(3) ?
C1 N2 C3 C2 . . . . -27.2(5) ?
C4 N2 C3 C2 . . . . -151.0(4) ?
N1 C2 C3 N2 . . . . 26.1(5) ?
C1 N2 C4 C5 . . . . 29.1(5) ?
C3 N2 C4 C5 . . . . 152.2(4) ?
C1 N3 C5 C4 . . . . 12.6(5) ?
N2 C4 C5 N3 . . . . -24.5(5) ?
